data_2108108
loop_
_publ_author_name
'Tedesco, Consiglia'
'Macedi, Eleonora'
'Meli, Alessandra'
'Pierri, Giovanni'
'Della Sala, Giorgio'
'Drathen, Christina'
'Fitch, Andrew N.'
'Vaughan, Gavin B. M.'
'Izzo, Irene'
'De Riccardis, Francesco'

_publ_section_title
;
 Synthesis, crystallization, X-ray structural characterization and
 solid-state assembly of a cyclic hexapeptoid with propargyl and
 methoxyethyl side chains
;
_journal_coeditor_code PS5059
_journal_issue 3
_journal_name_full 'Acta Crystallographica Section B'
_journal_page_first 399
_journal_page_last 412
_journal_paper_doi 10.1107/S2052520617002505
_journal_volume 73
_journal_year 2017
_chemical_formula_moiety 'C30 H46 N6 O10, H2 O'
_chemical_formula_sum 'C30 H48 N6 O11'
_chemical_formula_weight 668.74
_space_group_crystal_system triclinic
_space_group_IT_number 2
_space_group_name_Hall '-P 1'
_space_group_name_H-M_alt 'P -1'
_symmetry_space_group_name_Hall '-P 1'
_symmetry_space_group_name_H-M 'P -1'
_atom_sites_solution_hydrogens mixed
_audit_creation_method SHELXL-2014/7
_cell_angle_alpha 78.362(5)
_cell_angle_beta 88.664(7)
_cell_angle_gamma 83.547(5)
_cell_formula_units_Z 2
_cell_length_a 8.363(4)
_cell_length_b 9.394(4)
_cell_length_c 21.648(10)
_cell_measurement_reflns_used 8341
_cell_measurement_temperature 100(2)
_cell_measurement_theta_max 12.303
_cell_measurement_theta_min 0.798
_cell_volume 1655.2(13)
_computing_structure_refinement 'SHELXL-2014/7 (Sheldrick, 2015)'
_diffrn_ambient_temperature 100(2)
_diffrn_measured_fraction_theta_full 0.977
_diffrn_measured_fraction_theta_max 0.801
_diffrn_measurement_device_type 'ID11 ESRF beamline goniometer'
_diffrn_radiation_type Synchrotron
_diffrn_radiation_wavelength 0.2952
_diffrn_reflns_av_R_equivalents 0.0386
_diffrn_reflns_limit_h_max 11
_diffrn_reflns_limit_h_min -11
_diffrn_reflns_limit_k_max 11
_diffrn_reflns_limit_k_min -12
_diffrn_reflns_limit_l_max 30
_diffrn_reflns_limit_l_min -30
_diffrn_reflns_number 32391
_diffrn_reflns_theta_full 10.202
_diffrn_reflns_theta_max 12.303
_diffrn_reflns_theta_min 0.798
_exptl_absorpt_coefficient_mu 0.031
_exptl_absorpt_correction_type none
_exptl_crystal_colour colorless
_exptl_crystal_density_diffrn 1.342
_exptl_crystal_description needle
_exptl_crystal_F_000 716
_exptl_crystal_size_max 0.35
_exptl_crystal_size_mid 0.025
_exptl_crystal_size_min 0.010
_refine_diff_density_max 0.709
_refine_diff_density_min -0.378
_refine_ls_extinction_method none
_refine_ls_goodness_of_fit_ref 1.138
_refine_ls_hydrogen_treatment mixed
_refine_ls_matrix_type full
_refine_ls_number_parameters 430
_refine_ls_number_reflns 8341
_refine_ls_number_restraints 0
_refine_ls_restrained_S_all 1.138
_refine_ls_R_factor_all 0.0814
_refine_ls_R_factor_gt 0.0731
_refine_ls_shift/su_max 0.001
_refine_ls_shift/su_mean 0.000
_refine_ls_structure_factor_coef Fsqd
_refine_ls_weighting_details 'w=1/[\s^2^(Fo^2^)+(0.1031P)^2^+1.1901P] where P=(Fo^2^+2Fc^2^)/3'
_refine_ls_weighting_scheme calc
_refine_ls_wR_factor_gt 0.1889
_refine_ls_wR_factor_ref 0.1953
_reflns_number_gt 7288
_reflns_number_total 8341
_reflns_threshold_expression 'I > 2\s(I)'
_cod_data_source_file ps5059sup1.cif
_cod_data_source_block form_I_prime
_cod_original_cell_volume 1655.1(13)
_cod_database_code 2108108
_shelx_space_group_comment
;
The symmetry employed for this shelxl refinement is uniquely defined
by the following loop, which should always be used as a source of
symmetry information in preference to the above space-group names.
They are only intended as comments.
;

loop_
_space_group_symop_operation_xyz
'x, y, z'
'-x, -y, -z'

loop_
_atom_site_type_symbol
_atom_site_label
_atom_site_fract_x
_atom_site_fract_y
_atom_site_fract_z
_atom_site_U_iso_or_equiv
_atom_site_adp_type
_atom_site_calc_flag
_atom_site_occupancy
O O1A 0.74225(17) 0.92177(16) 1.02791(7) 0.0252(3) Uani d 1
N N1A 0.74524(18) 0.81106(17) 0.94374(8) 0.0178(3) Uani d 1
C C1A 0.9907(2) 0.7823(2) 1.00927(9) 0.0185(3) Uani d 1
H H1A1 1.0249 0.7091 0.9831 0.022 Uiso calc 1
H H1A2 1.0590 0.8633 0.9980 0.022 Uiso calc 1
O O2A 0.87603(16) 0.53295(15) 1.05882(7) 0.0209(3) Uani d 1
N N2A 1.01386(18) 0.71441(17) 1.07611(8) 0.0185(3) Uani d 1
C C2A 0.8142(2) 0.84198(19) 0.99489(9) 0.0179(3) Uani d 1
O O3A 1.00499(17) 0.12331(15) 1.13677(7) 0.0232(3) Uani d 1
N N3A 0.97028(18) 0.34172(17) 1.16749(8) 0.0181(3) Uani d 1
C C3A 0.5785(2) 0.8740(2) 0.92715(10) 0.0198(4) Uani d 1
H H3A1 0.5469 0.9533 0.9504 0.024 Uiso calc 1
H H3A2 0.5721 0.9168 0.8815 0.024 Uiso calc 1
O O4A 1.34183(16) 0.62653(16) 1.12899(8) 0.0254(3) Uani d 1
C C4A 0.4666(2) 0.7620(2) 0.94270(10) 0.0236(4) Uani d 1
O O5A 0.9467(2) 0.25030(18) 1.30553(8) 0.0310(3) Uani d 1
C C5A 0.3817(3) 0.6672(3) 0.95528(13) 0.0325(5) Uani d 1
H H5A 0.3137 0.5912 0.9654 0.039 Uiso calc 1
C C6A 1.0091(2) 0.4919(2) 1.15991(9) 0.0193(4) Uani d 1
H H6A1 1.1265 0.4914 1.1651 0.023 Uiso calc 1
H H6A2 0.9539 0.5377 1.1931 0.023 Uiso calc 1
C C7A 0.9573(2) 0.58310(19) 1.09454(9) 0.0175(3) Uani d 1
C C8A 1.0958(2) 0.7886(2) 1.11771(10) 0.0204(4) Uani d 1
H H8A1 1.0690 0.7474 1.1620 0.024 Uiso calc 1
H H8A2 1.0541 0.8936 1.1089 0.024 Uiso calc 1
C C9A 1.2776(2) 0.7753(2) 1.11053(10) 0.0228(4) Uani d 1
H H9A1 1.3065 0.8129 1.0661 0.027 Uiso calc 1
H H9A2 1.3240 0.8346 1.1371 0.027 Uiso calc 1
C C10A 1.5140(3) 0.6127(3) 1.12554(12) 0.0309(5) Uani d 1
H H10A 1.5562 0.5095 1.1384 0.046 Uiso calc 1
H H10B 1.5475 0.6498 1.0821 0.046 Uiso calc 1
H H10C 1.5560 0.6692 1.1537 0.046 Uiso calc 1
C C11A 1.1839(2) 0.2998(2) 1.09022(9) 0.0187(3) Uani d 1
H H11A 1.1431 0.3887 1.0594 0.022 Uiso calc 1
H H11B 1.2681 0.3263 1.1159 0.022 Uiso calc 1
C C12A 1.0452(2) 0.2471(2) 1.13357(9) 0.0186(3) Uani d 1
C C14A 0.8652(2) 0.1851(2) 1.26333(10) 0.0240(4) Uani d 1
H H14A 0.7650 0.1505 1.2831 0.029 Uiso calc 1
H H14B 0.9344 0.1000 1.2533 0.029 Uiso calc 1
C C15A 1.0130(3) 0.1411(3) 1.35706(12) 0.0400(6) Uani d 1
H H15A 1.0687 0.1875 1.3857 0.060 Uiso calc 1
H H15B 0.9263 0.0906 1.3798 0.060 Uiso calc 1
H H15C 1.0895 0.0703 1.3410 0.060 Uiso calc 1
O O1B 0.68448(19) 0.88806(17) 0.40395(8) 0.0284(3) Uani d 1
N N1B 0.7209(2) 0.69122(18) 0.35604(8) 0.0218(3) Uani d 1
C C1B 0.5631(3) 0.6705(2) 0.45226(10) 0.0287(4) Uani d 1
H H1B1 0.4716 0.6418 0.4311 0.034 Uiso calc 1
H H1B2 0.6306 0.5798 0.4716 0.034 Uiso calc 1
O O2B 0.64804(18) 0.57381(18) 0.57418(8) 0.0290(3) Uani d 1
N N2B 0.4995(2) 0.7449(2) 0.50258(9) 0.0276(4) Uani d 1
C C2B 0.6626(2) 0.7611(2) 0.40253(10) 0.0224(4) Uani d 1
O O3B 0.50204(18) 0.37605(16) 0.72072(8) 0.0273(3) Uani d 1
N N3B 0.4831(2) 0.62066(18) 0.67600(8) 0.0217(3) Uani d 1
C C3B 0.8003(2) 0.7757(2) 0.30153(10) 0.0240(4) Uani d 1
H H3B1 0.7789 0.8811 0.3023 0.029 Uiso calc 1
H H3B2 0.7536 0.7597 0.2622 0.029 Uiso calc 1
O O4B 0.1552(2) 0.7213(2) 0.51828(9) 0.0359(4) Uani d 1
C C4B 0.9758(3) 0.7345(2) 0.30111(11) 0.0273(4) Uani d 1
O O5B 0.59209(19) 0.89820(17) 0.70119(8) 0.0292(3) Uani d 1
C C5B 1.1172(3) 0.7014(3) 0.29982(13) 0.0365(5) Uani d 1
H H5B 1.2301 0.6749 0.2988 0.044 Uiso calc 1
C C6B 0.4449(2) 0.7278(2) 0.61745(10) 0.0216(4) Uani d 1
H H6B1 0.4734 0.8248 0.6218 0.026 Uiso calc 1
H H6B2 0.3281 0.7368 0.6087 0.026 Uiso calc 1
C C7B 0.5411(2) 0.6768(2) 0.56247(10) 0.0239(4) Uani d 1
C C8B 0.3725(3) 0.8673(2) 0.48626(11) 0.0299(4) Uani d 1
H H8B1 0.4106 0.9400 0.4509 0.036 Uiso calc 1
H H8B2 0.3534 0.9153 0.5229 0.036 Uiso calc 1
C C9B 0.2141(3) 0.8231(3) 0.46754(12) 0.0374(5) Uani d 1
H H9B1 0.1346 0.9106 0.4568 0.045 Uiso calc 1
H H9B2 0.2304 0.7783 0.4299 0.045 Uiso calc 1
C C10B -0.0021(4) 0.6887(4) 0.50510(18) 0.0538(8) Uani d 1
H H10D -0.0394 0.6184 0.5409 0.081 Uiso calc 1
H H10E -0.0766 0.7787 0.4983 0.081 Uiso calc 1
H H10F 0.0018 0.6466 0.4671 0.081 Uiso calc 1
C C11B 0.2922(2) 0.4623(2) 0.64413(10) 0.0211(4) Uani d 1
H H11C 0.1924 0.5052 0.6620 0.025 Uiso calc 1
H H11D 0.3029 0.5159 0.6002 0.025 Uiso calc 1
C C12B 0.4384(2) 0.4822(2) 0.68309(10) 0.0211(4) Uani d 1
C C13B 0.6309(2) 0.6366(2) 0.70932(11) 0.0251(4) Uani d 1
H H13A 0.7191 0.6508 0.6782 0.030 Uiso calc 1
H H13B 0.6617 0.5445 0.7399 0.030 Uiso calc 1
C C13A 0.8258(2) 0.2977(2) 1.20353(10) 0.0204(4) Uani d 1
H H13C 0.7565 0.2571 1.1765 0.024 Uiso calc 1
H H13D 0.7642 0.3853 1.2146 0.024 Uiso calc 1
C C14B 0.6151(3) 0.7616(2) 0.74407(11) 0.0266(4) Uani d 1
H H14C 0.5226 0.7522 0.7734 0.032 Uiso calc 1
H H14D 0.7135 0.7572 0.7692 0.032 Uiso calc 1
C C15B 0.5930(3) 1.0176(3) 0.73273(13) 0.0343(5) Uani d 1
H H15D 0.5769 1.1099 0.7019 0.052 Uiso calc 1
H H15E 0.5061 1.0141 0.7640 0.052 Uiso calc 1
H H15F 0.6966 1.0107 0.7540 0.052 Uiso calc 1
O O1W 0.2646(2) 0.0544(2) 0.84233(8) 0.0323(4) Uani d 1
H H1W 0.186(5) -0.005(4) 0.8422(19) 0.060 Uiso d 1
H H2W 0.258(5) 0.076(4) 0.883(2) 0.060 Uiso d 1

loop_
_atom_site_aniso_label
_atom_site_aniso_U_11
_atom_site_aniso_U_22
_atom_site_aniso_U_33
_atom_site_aniso_U_12
_atom_site_aniso_U_13
_atom_site_aniso_U_23
O1A 0.0187(7) 0.0252(7) 0.0322(8) 0.0056(5) -0.0047(6) -0.0111(6)
N1A 0.0081(7) 0.0178(7) 0.0286(8) -0.0007(5) -0.0003(6) -0.0075(6)
C1A 0.0110(8) 0.0158(8) 0.0281(10) -0.0026(6) -0.0017(6) -0.0026(6)
O2A 0.0133(6) 0.0188(6) 0.0315(7) -0.0049(5) -0.0020(5) -0.0055(5)
N2A 0.0119(7) 0.0163(7) 0.0276(8) -0.0027(5) -0.0027(6) -0.0043(6)
C2A 0.0119(8) 0.0130(8) 0.0289(9) -0.0022(6) -0.0013(7) -0.0039(6)
O3A 0.0188(7) 0.0177(7) 0.0348(8) -0.0057(5) 0.0039(6) -0.0079(5)
N3A 0.0121(7) 0.0154(7) 0.0267(8) -0.0028(5) 0.0031(6) -0.0036(5)
C3A 0.0097(8) 0.0192(8) 0.0303(10) -0.0010(6) -0.0024(7) -0.0046(7)
O4A 0.0121(7) 0.0215(7) 0.0414(9) -0.0019(5) -0.0035(6) -0.0035(6)
C4A 0.0115(8) 0.0253(10) 0.0357(11) -0.0009(6) -0.0012(7) -0.0106(8)
O5A 0.0317(9) 0.0312(8) 0.0295(8) -0.0040(6) -0.0036(6) -0.0041(6)
C5A 0.0155(9) 0.0309(11) 0.0550(15) -0.0066(8) 0.0037(9) -0.0157(10)
C6A 0.0152(8) 0.0162(8) 0.0274(9) -0.0028(6) 0.0003(7) -0.0062(6)
C7A 0.0086(7) 0.0153(8) 0.0289(9) -0.0016(6) 0.0014(6) -0.0056(6)
C8A 0.0167(9) 0.0137(8) 0.0327(10) -0.0031(6) -0.0020(7) -0.0084(6)
C9A 0.0160(9) 0.0204(9) 0.0333(11) -0.0045(6) -0.0035(7) -0.0065(7)
C10A 0.0142(10) 0.0348(12) 0.0434(13) -0.0010(8) -0.0040(8) -0.0074(9)
C11A 0.0114(8) 0.0178(8) 0.0286(10) -0.0036(6) 0.0015(7) -0.0072(6)
C12A 0.0105(8) 0.0189(8) 0.0265(9) -0.0014(6) -0.0011(6) -0.0051(6)
C14A 0.0215(9) 0.0178(9) 0.0320(11) -0.0029(7) 0.0043(8) -0.0034(7)
C15A 0.0305(12) 0.0514(15) 0.0322(13) 0.0030(10) -0.0022(10) 0.0018(10)
O1B 0.0284(8) 0.0243(8) 0.0351(8) -0.0092(6) 0.0025(6) -0.0091(6)
N1B 0.0170(8) 0.0207(8) 0.0285(9) -0.0054(6) 0.0018(6) -0.0054(6)
C1B 0.0345(12) 0.0257(10) 0.0285(11) -0.0103(8) 0.0063(8) -0.0081(8)
O2B 0.0200(7) 0.0290(8) 0.0399(9) -0.0018(6) 0.0029(6) -0.0123(6)
N2B 0.0297(10) 0.0249(9) 0.0296(9) -0.0062(7) 0.0053(7) -0.0075(7)
C2B 0.0187(9) 0.0221(9) 0.0277(10) -0.0058(7) -0.0004(7) -0.0063(7)
O3B 0.0203(7) 0.0225(7) 0.0382(9) -0.0028(5) -0.0056(6) -0.0031(6)
N3B 0.0150(7) 0.0210(8) 0.0298(9) -0.0039(6) -0.0026(6) -0.0053(6)
C3B 0.0185(9) 0.0234(9) 0.0299(10) -0.0058(7) 0.0026(7) -0.0032(7)
O4B 0.0274(8) 0.0390(10) 0.0415(10) -0.0093(7) -0.0086(7) -0.0047(7)
C4B 0.0213(10) 0.0274(10) 0.0350(11) -0.0079(7) 0.0021(8) -0.0079(8)
O5B 0.0281(8) 0.0232(8) 0.0377(9) -0.0032(6) -0.0048(6) -0.0085(6)
C5B 0.0208(11) 0.0373(13) 0.0543(15) -0.0047(9) 0.0014(10) -0.0156(11)
C6B 0.0168(9) 0.0202(9) 0.0284(10) -0.0024(6) 0.0003(7) -0.0063(7)
C7B 0.0198(9) 0.0230(9) 0.0321(11) -0.0102(7) 0.0046(7) -0.0093(7)
C8B 0.0352(12) 0.0234(10) 0.0304(11) -0.0027(8) 0.0014(9) -0.0042(8)
C9B 0.0385(13) 0.0383(13) 0.0333(12) -0.0014(10) -0.0080(10) -0.0030(9)
C10B 0.0338(15) 0.0611(19) 0.071(2) -0.0146(13) -0.0180(14) -0.0179(15)
C11B 0.0146(8) 0.0195(9) 0.0301(10) -0.0036(6) -0.0010(7) -0.0058(7)
C12B 0.0135(8) 0.0209(9) 0.0299(10) -0.0019(6) 0.0011(7) -0.0073(7)
C13B 0.0155(9) 0.0235(10) 0.0377(11) -0.0037(7) -0.0063(8) -0.0075(8)
C13A 0.0122(8) 0.0197(9) 0.0291(10) -0.0020(6) 0.0040(7) -0.0045(7)
C14B 0.0196(9) 0.0273(10) 0.0342(11) -0.0046(7) -0.0046(8) -0.0075(8)
C15B 0.0292(11) 0.0282(11) 0.0487(14) -0.0008(8) -0.0057(10) -0.0155(9)
O1W 0.0234(8) 0.0411(10) 0.0333(9) -0.0107(7) 0.0017(6) -0.0058(7)

loop_
_atom_type_symbol
_atom_type_description
_atom_type_scat_dispersion_real
_atom_type_scat_dispersion_imag
_atom_type_scat_source
C C -0.0010 0.0000 'International Tables Vol C Tables 4.2.6.8 and 6.1.1.4'
H H 0.0000 0.0000 'International Tables Vol C Tables 4.2.6.8 and 6.1.1.4'
N N -0.0010 0.0010 'International Tables Vol C Tables 4.2.6.8 and 6.1.1.4'
O O -0.0010 0.0010 'International Tables Vol C Tables 4.2.6.8 and 6.1.1.4'

loop_
_geom_angle_atom_site_label_1
_geom_angle_atom_site_label_2
_geom_angle_atom_site_label_3
_geom_angle_site_symmetry_1
_geom_angle_site_symmetry_3
_geom_angle
C2A N1A C11A . 2_767 123.55(15)
C2A N1A C3A . . 118.89(15)
C11A N1A C3A 2_767 . 116.79(15)
N2A C1A C2A . . 111.46(15)
N2A C1A H1A1 . . 109.3
C2A C1A H1A1 . . 109.3
N2A C1A H1A2 . . 109.3
C2A C1A H1A2 . . 109.3
H1A1 C1A H1A2 . . 108.0
C7A N2A C1A . . 115.52(15)
C7A N2A C8A . . 124.63(17)
C1A N2A C8A . . 119.84(15)
O1A C2A N1A . . 122.24(17)
O1A C2A C1A . . 119.56(17)
N1A C2A C1A . . 118.09(16)
C12A N3A C6A . . 122.06(16)
C12A N3A C13A . . 117.28(15)
C6A N3A C13A . . 119.62(15)
C4A C3A N1A . . 111.02(16)
C4A C3A H3A1 . . 109.4
N1A C3A H3A1 . . 109.4
C4A C3A H3A2 . . 109.4
N1A C3A H3A2 . . 109.4
H3A1 C3A H3A2 . . 108.0
C9A O4A C10A . . 110.55(16)
C5A C4A C3A . . 177.2(2)
C14A O5A C15A . . 110.36(19)
C4A C5A H5A . . 180.0
N3A C6A C7A . . 111.44(15)
N3A C6A H6A1 . . 109.3
C7A C6A H6A1 . . 109.3
N3A C6A H6A2 . . 109.3
C7A C6A H6A2 . . 109.3
H6A1 C6A H6A2 . . 108.0
O2A C7A N2A . . 121.39(18)
O2A C7A C6A . . 120.73(16)
N2A C7A C6A . . 117.70(16)
N2A C8A C9A . . 114.07(16)
N2A C8A H8A1 . . 108.7
C9A C8A H8A1 . . 108.7
N2A C8A H8A2 . . 108.7
C9A C8A H8A2 . . 108.7
H8A1 C8A H8A2 . . 107.6
O4A C9A C8A . . 109.74(15)
O4A C9A H9A1 . . 109.7
C8A C9A H9A1 . . 109.7
O4A C9A H9A2 . . 109.7
C8A C9A H9A2 . . 109.7
H9A1 C9A H9A2 . . 108.2
O4A C10A H10A . . 109.5
O4A C10A H10B . . 109.5
H10A C10A H10B . . 109.5
O4A C10A H10C . . 109.5
H10A C10A H10C . . 109.5
H10B C10A H10C . . 109.5
N1A C11A C12A 2_767 . 112.30(15)
N1A C11A H11A 2_767 . 109.1
C12A C11A H11A . . 109.1
N1A C11A H11B 2_767 . 109.1
C12A C11A H11B . . 109.1
H11A C11A H11B . . 107.9
O3A C12A N3A . . 122.11(17)
O3A C12A C11A . . 120.57(17)
N3A C12A C11A . . 117.32(16)
O5A C14A C13A . . 108.82(16)
O5A C14A H14A . . 109.9
C13A C14A H14A . . 109.9
O5A C14A H14B . . 109.9
C13A C14A H14B . . 109.9
H14A C14A H14B . . 108.3
O5A C15A H15A . . 109.5
O5A C15A H15B . . 109.5
H15A C15A H15B . . 109.5
O5A C15A H15C . . 109.5
H15A C15A H15C . . 109.5
H15B C15A H15C . . 109.5
C2B N1B C11B . 2_666 124.37(17)
C2B N1B C3B . . 118.35(17)
C11B N1B C3B 2_666 . 117.27(17)
N2B C1B C2B . . 114.71(18)
N2B C1B H1B1 . . 108.6
C2B C1B H1B1 . . 108.6
N2B C1B H1B2 . . 108.6
C2B C1B H1B2 . . 108.6
H1B1 C1B H1B2 . . 107.6
C7B N2B C8B . . 124.50(18)
C7B N2B C1B . . 116.21(18)
C8B N2B C1B . . 118.00(19)
O1B C2B N1B . . 123.33(19)
O1B C2B C1B . . 122.36(19)
N1B C2B C1B . . 114.29(17)
C12B N3B C6B . . 119.98(17)
C12B N3B C13B . . 116.88(17)
C6B N3B C13B . . 116.13(16)
N1B C3B C4B . . 112.50(18)
N1B C3B H3B1 . . 109.1
C4B C3B H3B1 . . 109.1
N1B C3B H3B2 . . 109.1
C4B C3B H3B2 . . 109.1
H3B1 C3B H3B2 . . 107.8
C9B O4B C10B . . 111.4(2)
C5B C4B C3B . . 179.0(3)
C14B O5B C15B . . 111.55(18)
C4B C5B H5B . . 180.0
N3B C6B C7B . . 109.12(16)
N3B C6B H6B1 . . 109.9
C7B C6B H6B1 . . 109.9
N3B C6B H6B2 . . 109.9
C7B C6B H6B2 . . 109.9
H6B1 C6B H6B2 . . 108.3
O2B C7B N2B . . 122.50(19)
O2B C7B C6B . . 119.34(19)
N2B C7B C6B . . 118.12(18)
N2B C8B C9B . . 114.0(2)
N2B C8B H8B1 . . 108.7
C9B C8B H8B1 . . 108.7
N2B C8B H8B2 . . 108.7
C9B C8B H8B2 . . 108.7
H8B1 C8B H8B2 . . 107.6
O4B C9B C8B . . 109.67(19)
O4B C9B H9B1 . . 109.7
C8B C9B H9B1 . . 109.7
O4B C9B H9B2 . . 109.7
C8B C9B H9B2 . . 109.7
H9B1 C9B H9B2 . . 108.2
O4B C10B H10D . . 109.5
O4B C10B H10E . . 109.5
H10D C10B H10E . . 109.5
O4B C10B H10F . . 109.5
H10D C10B H10F . . 109.5
H10E C10B H10F . . 109.5
N1B C11B C12B 2_666 . 112.21(16)
N1B C11B H11C 2_666 . 109.2
C12B C11B H11C . . 109.2
N1B C11B H11D 2_666 . 109.2
C12B C11B H11D . . 109.2
H11C C11B H11D . . 107.9
O3B C12B N3B . . 123.74(18)
O3B C12B C11B . . 118.84(18)
N3B C12B C11B . . 117.30(17)
N3B C13B C14B . . 114.55(17)
N3B C13B H13A . . 108.6
C14B C13B H13A . . 108.6
N3B C13B H13B . . 108.6
C14B C13B H13B . . 108.6
H13A C13B H13B . . 107.6
N3A C13A C14A . . 113.00(16)
N3A C13A H13C . . 109.0
C14A C13A H13C . . 109.0
N3A C13A H13D . . 109.0
C14A C13A H13D . . 109.0
H13C C13A H13D . . 107.8
O5B C14B C13B . . 110.87(18)
O5B C14B H14C . . 109.5
C13B C14B H14C . . 109.5
O5B C14B H14D . . 109.5
C13B C14B H14D . . 109.5
H14C C14B H14D . . 108.1
O5B C15B H15D . . 109.5
O5B C15B H15E . . 109.5
H15D C15B H15E . . 109.5
O5B C15B H15F . . 109.5
H15D C15B H15F . . 109.5
H15E C15B H15F . . 109.5
H1W O1W H2W . . 104(3)

loop_
_geom_bond_atom_site_label_1
_geom_bond_atom_site_label_2
_geom_bond_site_symmetry_2
_geom_bond_distance
O1A C2A . 1.237(2)
N1A C2A . 1.356(2)
N1A C11A 2_767 1.458(2)
N1A C3A . 1.475(2)
C1A N2A . 1.467(3)
C1A C2A . 1.535(2)
C1A H1A1 . 0.9900
C1A H1A2 . 0.9900
O2A C7A . 1.235(2)
N2A C7A . 1.352(2)
N2A C8A . 1.469(2)
O3A C12A . 1.235(2)
N3A C12A . 1.356(2)
N3A C6A . 1.459(2)
N3A C13A . 1.476(2)
C3A C4A . 1.469(3)
C3A H3A1 . 0.9900
C3A H3A2 . 0.9900
O4A C9A . 1.421(2)
O4A C10A . 1.432(3)
C4A C5A . 1.187(3)
O5A C14A . 1.422(3)
O5A C15A . 1.429(3)
C5A H5A . 0.9500
C6A C7A . 1.543(3)
C6A H6A1 . 0.9900
C6A H6A2 . 0.9900
C8A C9A . 1.518(3)
C8A H8A1 . 0.9900
C8A H8A2 . 0.9900
C9A H9A1 . 0.9900
C9A H9A2 . 0.9900
C10A H10A . 0.9800
C10A H10B . 0.9800
C10A H10C . 0.9800
C11A N1A 2_767 1.458(2)
C11A C12A . 1.536(3)
C11A H11A . 0.9900
C11A H11B . 0.9900
C14A C13A . 1.514(3)
C14A H14A . 0.9900
C14A H14B . 0.9900
C15A H15A . 0.9800
C15A H15B . 0.9800
C15A H15C . 0.9800
O1B C2B . 1.233(3)
N1B C2B . 1.362(3)
N1B C11B 2_666 1.460(2)
N1B C3B . 1.472(3)
C1B N2B . 1.468(3)
C1B C2B . 1.524(3)
C1B H1B1 . 0.9900
C1B H1B2 . 0.9900
O2B C7B . 1.232(3)
N2B C7B . 1.359(3)
N2B C8B . 1.468(3)
O3B C12B . 1.230(3)
N3B C12B . 1.372(3)
N3B C6B . 1.468(3)
N3B C13B . 1.482(2)
C3B C4B . 1.475(3)
C3B H3B1 . 0.9900
C3B H3B2 . 0.9900
O4B C9B . 1.421(3)
O4B C10B . 1.432(3)
C4B C5B . 1.189(3)
O5B C14B . 1.421(3)
O5B C15B . 1.426(3)
C5B H5B . 0.9500
C6B C7B . 1.547(3)
C6B H6B1 . 0.9900
C6B H6B2 . 0.9900
C8B C9B . 1.519(4)
C8B H8B1 . 0.9900
C8B H8B2 . 0.9900
C9B H9B1 . 0.9900
C9B H9B2 . 0.9900
C10B H10D . 0.9800
C10B H10E . 0.9800
C10B H10F . 0.9800
C11B N1B 2_666 1.460(2)
C11B C12B . 1.551(3)
C11B H11C . 0.9900
C11B H11D . 0.9900
C13B C14B . 1.510(3)
C13B H13A . 0.9900
C13B H13B . 0.9900
C13A H13C . 0.9900
C13A H13D . 0.9900
C14B H14C . 0.9900
C14B H14D . 0.9900
C15B H15D . 0.9800
C15B H15E . 0.9800
C15B H15F . 0.9800
O1W H1W . 0.91(4)
O1W H2W . 0.94(4)

loop_
_geom_torsion_atom_site_label_1
_geom_torsion_atom_site_label_2
_geom_torsion_atom_site_label_3
_geom_torsion_atom_site_label_4
_geom_torsion_site_symmetry_1
_geom_torsion
C2A C1A N2A C7A . 73.4(2)
C2A C1A N2A C8A . -107.33(18)
C11A N1A C2A O1A 2_767 -170.00(18)
C3A N1A C2A O1A . -0.4(3)
C11A N1A C2A C1A 2_767 13.6(3)
C3A N1A C2A C1A . -176.73(15)
N2A C1A C2A O1A . 50.4(2)
N2A C1A C2A N1A . -133.17(17)
C2A N1A C3A C4A . -106.4(2)
C11A N1A C3A C4A 2_767 63.9(2)
C12A N3A C6A C7A . 67.6(2)
C13A N3A C6A C7A . -100.49(19)
C1A N2A C7A O2A . -7.8(3)
C8A N2A C7A O2A . 172.99(17)
C1A N2A C7A C6A . 167.36(15)
C8A N2A C7A C6A . -11.8(3)
N3A C6A C7A O2A . 8.2(2)
N3A C6A C7A N2A . -167.05(16)
C7A N2A C8A C9A . 101.6(2)
C1A N2A C8A C9A . -77.6(2)
C10A O4A C9A C8A . -177.11(17)
N2A C8A C9A O4A . -64.2(2)
C6A N3A C12A O3A . -174.94(17)
C13A N3A C12A O3A . -6.6(3)
C6A N3A C12A C11A . 4.9(3)
C13A N3A C12A C11A . 173.28(16)
N1A C11A C12A O3A 2_767 -0.1(3)
N1A C11A C12A N3A 2_767 -179.97(16)
C15A O5A C14A C13A . -168.86(18)
C12A N3A C13A C14A . 76.4(2)
C6A N3A C13A C14A . -114.92(19)
O5A C14A C13A N3A . 66.3(2)
C2B C1B N2B C7B . -122.9(2)
C2B C1B N2B C8B . 69.5(3)
C11B N1B C2B O1B 2_666 174.88(19)
C3B N1B C2B O1B . -6.3(3)
C11B N1B C2B C1B 2_666 -6.7(3)
C3B N1B C2B C1B . 172.14(18)
N2B C1B C2B O1B . -1.6(3)
N2B C1B C2B N1B . -179.98(18)
C2B N1B C3B C4B . 108.9(2)
C11B N1B C3B C4B 2_666 -72.1(2)
C12B N3B C6B C7B . -66.2(2)
C13B N3B C6B C7B . 83.6(2)
C8B N2B C7B O2B . 179.6(2)
C1B N2B C7B O2B . 12.9(3)
C8B N2B C7B C6B . 2.1(3)
C1B N2B C7B C6B . -164.67(17)
N3B C6B C7B O2B . -10.4(2)
N3B C6B C7B N2B . 167.25(17)
C7B N2B C8B C9B . -99.8(2)
C1B N2B C8B C9B . 66.7(3)
C10B O4B C9B C8B . 173.8(2)
N2B C8B C9B O4B . 59.9(3)
C6B N3B C12B O3B . 158.53(19)
C13B N3B C12B O3B . 8.9(3)
C6B N3B C12B C11B . -25.5(3)
C13B N3B C12B C11B . -175.11(17)
N1B C11B C12B O3B 2_666 -17.2(3)
N1B C11B C12B N3B 2_666 166.63(17)
C12B N3B C13B C14B . -134.2(2)
C6B N3B C13B C14B . 75.0(2)
C15B O5B C14B C13B . -174.20(17)
N3B C13B C14B O5B . -66.2(2)

_cod_database_fobs_code 2108108
